data_2236422
loop_
_publ_author_name
'Hieu, Truong Hong'
'Anh, Le Tuan'
'Soldatenkov, Anatoly T.'
'Kurilkin, Vladimir V.'
'Khrustalev, Victor N.'

_publ_section_title
;
 <i>meso</i>-(1<i>S</i>*,21<i>R</i>*)-25-Methyl-8,11,14-trioxa-22,24,25-triazatetracyclo[19.3.1.0^2,7^.0^15,20^]pentacosa-2,4,6,15(20),16,18-hexaene-23-thione
 chloroform monosolvate
;
_journal_coeditor_code LD2071
_journal_issue 10
_journal_name_full 'Acta Crystallographica Section E'
_journal_page_first o2848
_journal_page_last o2849
_journal_paper_doi 10.1107/S1600536812037051
_journal_volume 68
_journal_year 2012
_chemical_formula_iupac 'C20 H23 N3 O3 S, C H Cl3'
_chemical_formula_moiety 'C20 H23 N3 O3 S, C H Cl3'
_chemical_formula_sum 'C21 H24 Cl3 N3 O3 S'
_chemical_formula_weight 504.84
_chemical_name_systematic
;
<i>meso</i>-(1<i>S</i>*,21<i>R</i>*)-25-Methyl-8,11,14-trioxa-22,24,25-
triazatetracyclo[19.3.1.0^2,7^.0^15,20^]pentacosa-2,4,6,15(20),16,18-
hexaene-23-thione chloroform monosolvate
;
_space_group_IT_number 14
_symmetry_cell_setting monoclinic
_symmetry_space_group_name_Hall '-P 2yn'
_symmetry_space_group_name_H-M 'P 1 21/n 1'
_atom_sites_solution_hydrogens difmap
_atom_sites_solution_primary direct
_atom_sites_solution_secondary difmap
_audit_creation_method SHELXL-97
_cell_angle_alpha 90.00
_cell_angle_beta 99.2220(10)
_cell_angle_gamma 90.00
_cell_formula_units_Z 8
_cell_length_a 17.8370(5)
_cell_length_b 13.9173(4)
_cell_length_c 19.0561(6)
_cell_measurement_reflns_used 8820
_cell_measurement_temperature 100(2)
_cell_measurement_theta_max 31.34
_cell_measurement_theta_min 2.25
_cell_volume 4669.4(2)
_computing_cell_refinement 'SAINT (Bruker, 2001)'
_computing_data_collection 'APEX2 (Bruker, 2005)'
_computing_data_reduction 'SAINT (Bruker, 2001)'
_computing_molecular_graphics 'SHELXTL (Sheldrick, 2008)'
_computing_publication_material 'SHELXTL (Sheldrick, 2008)'
_computing_structure_refinement 'SHELXTL (Sheldrick, 2008)'
_computing_structure_solution 'SHELXTL (Sheldrick, 2008)'
_diffrn_ambient_temperature 100(2)
_diffrn_measured_fraction_theta_full 1.000
_diffrn_measured_fraction_theta_max 1.000
_diffrn_measurement_device_type 'Bruker APEXII CCD'
_diffrn_measurement_method '\f and \w scans'
_diffrn_radiation_monochromator graphite
_diffrn_radiation_source 'fine-focus sealed tube'
_diffrn_radiation_type MoK\a
_diffrn_radiation_wavelength 0.71073
_diffrn_reflns_av_R_equivalents 0.0520
_diffrn_reflns_av_sigmaI/netI 0.0407
_diffrn_reflns_limit_h_max 23
_diffrn_reflns_limit_h_min -23
_diffrn_reflns_limit_k_max 18
_diffrn_reflns_limit_k_min -18
_diffrn_reflns_limit_l_max 25
_diffrn_reflns_limit_l_min -25
_diffrn_reflns_number 52534
_diffrn_reflns_theta_full 28.00
_diffrn_reflns_theta_max 28.00
_diffrn_reflns_theta_min 1.82
_exptl_absorpt_coefficient_mu 0.510
_exptl_absorpt_correction_T_max 0.905
_exptl_absorpt_correction_T_min 0.862
_exptl_absorpt_correction_type multi-scan
_exptl_absorpt_process_details '(SADABS; Sheldrick, 2003)'
_exptl_crystal_colour colourless
_exptl_crystal_density_diffrn 1.436
_exptl_crystal_density_method 'not measured'
_exptl_crystal_description prism
_exptl_crystal_F_000 2096
_exptl_crystal_size_max 0.30
_exptl_crystal_size_mid 0.25
_exptl_crystal_size_min 0.20
_refine_diff_density_max 1.378
_refine_diff_density_min -1.046
_refine_ls_extinction_method none
_refine_ls_goodness_of_fit_ref 1.003
_refine_ls_hydrogen_treatment constr
_refine_ls_matrix_type full
_refine_ls_number_parameters 561
_refine_ls_number_reflns 11281
_refine_ls_number_restraints 0
_refine_ls_restrained_S_all 1.003
_refine_ls_R_factor_all 0.0695
_refine_ls_R_factor_gt 0.0509
_refine_ls_shift/su_max 0.001
_refine_ls_shift/su_mean 0.000
_refine_ls_structure_factor_coef Fsqd
_refine_ls_weighting_details 'calc w=1/[\s^2^(Fo^2^)+(0.0795P)^2^+4P] where P=(Fo^2^+2Fc^2^)/3'
_refine_ls_weighting_scheme calc
_refine_ls_wR_factor_gt 0.1354
_refine_ls_wR_factor_ref 0.1453
_reflns_number_gt 8711
_reflns_number_total 11281
_reflns_threshold_expression I>2\s(I)
_cod_data_source_file ld2071.cif
_cod_data_source_block I
_cod_original_sg_symbol_H-M 'P 21/n'
_cod_database_code 2236422
_cod_database_fobs_code 2236422

loop_
_symmetry_equiv_pos_as_xyz
'x, y, z'
'-x+1/2, y+1/2, -z+1/2'
'-x, -y, -z'
'x-1/2, -y-1/2, z-1/2'

loop_
_atom_site_type_symbol
_atom_site_label
_atom_site_fract_x
_atom_site_fract_y
_atom_site_fract_z
_atom_site_U_iso_or_equiv
_atom_site_adp_type
_atom_site_calc_flag
_atom_site_refinement_flags
_atom_site_occupancy
_atom_site_symmetry_multiplicity
S S1 0.40501(3) 1.09117(4) 0.46981(3) 0.01438(12) Uani d . 1 1
C C1 0.39732(11) 0.83090(15) 0.37434(11) 0.0123(4) Uani d . 1 1
H H1 0.4035 0.8478 0.3246 0.015 Uiso calc R 1 1
C C2 0.44422(12) 0.74267(15) 0.39512(12) 0.0140(4) Uani d . 1 1
C C3 0.48141(12) 0.72432(16) 0.46368(12) 0.0168(4) Uani d . 1 1
H H3 0.4787 0.7700 0.5002 0.020 Uiso calc R 1 1
C C4 0.52264(14) 0.63971(18) 0.47951(14) 0.0228(5) Uani d . 1 1
H H4 0.5486 0.6284 0.5263 0.027 Uiso calc R 1 1
C C5 0.52547(14) 0.57230(17) 0.42640(14) 0.0240(5) Uani d . 1 1
H H5 0.5533 0.5145 0.4372 0.029 Uiso calc R 1 1
C C6 0.48805(13) 0.58815(17) 0.35750(14) 0.0211(5) Uani d . 1 1
H H6 0.4903 0.5416 0.3214 0.025 Uiso calc R 1 1
C C7 0.44703(12) 0.67319(16) 0.34181(12) 0.0161(4) Uani d . 1 1
O O8 0.40804(9) 0.69639(12) 0.27653(8) 0.0191(3) Uani d . 1 1
C C9 0.40705(13) 0.62893(17) 0.21950(12) 0.0185(5) Uani d . 1 1
H H9A 0.3817 0.5687 0.2304 0.022 Uiso calc R 1 1
H H9B 0.4596 0.6135 0.2126 0.022 Uiso calc R 1 1
C C10 0.36434(13) 0.67444(18) 0.15376(12) 0.0196(5) Uani d . 1 1
H H10A 0.3837 0.7402 0.1484 0.024 Uiso calc R 1 1
H H10B 0.3719 0.6366 0.1115 0.024 Uiso calc R 1 1
O O11 0.28513(9) 0.67811(12) 0.15886(8) 0.0179(3) Uani d . 1 1
C C12 0.24553(14) 0.75651(17) 0.12146(12) 0.0202(5) Uani d . 1 1
H H12A 0.2291 0.7388 0.0710 0.024 Uiso calc R 1 1
H H12B 0.2794 0.8131 0.1232 0.024 Uiso calc R 1 1
C C13 0.17749(13) 0.78028(17) 0.15563(12) 0.0191(5) Uani d . 1 1
H H13A 0.1454 0.8289 0.1272 0.023 Uiso calc R 1 1
H H13B 0.1466 0.7220 0.1594 0.023 Uiso calc R 1 1
O O14 0.20647(9) 0.81722(12) 0.22479(9) 0.0196(3) Uani d . 1 1
C C15 0.15707(12) 0.84805(16) 0.26797(12) 0.0159(4) Uani d . 1 1
C C16 0.07835(13) 0.83922(17) 0.25266(13) 0.0196(5) Uani d . 1 1
H H16 0.0549 0.8126 0.2087 0.024 Uiso calc R 1 1
C C17 0.03439(13) 0.86984(17) 0.30238(14) 0.0213(5) Uani d . 1 1
H H17 -0.0193 0.8631 0.2923 0.026 Uiso calc R 1 1
C C18 0.06749(13) 0.91003(16) 0.36636(13) 0.0199(5) Uani d . 1 1
H H18 0.0369 0.9297 0.4003 0.024 Uiso calc R 1 1
C C19 0.14625(13) 0.92140(16) 0.38051(12) 0.0161(4) Uani d . 1 1
H H19 0.1691 0.9504 0.4238 0.019 Uiso calc R 1 1
C C20 0.19172(12) 0.89076(15) 0.33195(11) 0.0139(4) Uani d . 1 1
C C21 0.27704(12) 0.89994(15) 0.34368(11) 0.0121(4) Uani d . 1 1
H H21 0.2925 0.9099 0.2960 0.014 Uiso calc R 1 1
N N22 0.30377(10) 0.98427(13) 0.38774(10) 0.0135(4) Uani d . 1 1
H H22N 0.2765 1.0389 0.3853 0.016 Uiso d R 1 1
C C23 0.37559(12) 0.99051(15) 0.42276(11) 0.0123(4) Uani d . 1 1
N N24 0.42203(10) 0.91516(13) 0.41981(10) 0.0134(4) Uani d . 1 1
H H24N 0.4688 0.9169 0.4458 0.016 Uiso d R 1 1
N N25 0.31621(10) 0.81396(13) 0.37458(9) 0.0117(3) Uani d . 1 1
C C26 0.30034(12) 0.79035(16) 0.44608(11) 0.0153(4) Uani d . 1 1
H H26A 0.2453 0.7853 0.4448 0.023 Uiso calc R 1 1
H H26B 0.3207 0.8411 0.4794 0.023 Uiso calc R 1 1
H H26C 0.3244 0.7290 0.4616 0.023 Uiso calc R 1 1
S S2 0.59769(3) 0.40566(4) 0.02497(3) 0.01375(12) Uani d . 1 1
C C27 0.59706(11) 0.65460(15) 0.13409(11) 0.0124(4) Uani d . 1 1
H H27 0.5841 0.6334 0.1808 0.015 Uiso calc R 1 1
C C28 0.55282(12) 0.74494(15) 0.11245(13) 0.0157(4) Uani d . 1 1
C C29 0.52331(13) 0.76760(17) 0.04246(14) 0.0212(5) Uani d . 1 1
H H29 0.5288 0.7232 0.0058 0.025 Uiso calc R 1 1
C C30 0.48566(15) 0.85456(19) 0.02499(16) 0.0306(6) Uani d . 1 1
H H30 0.4660 0.8692 -0.0231 0.037 Uiso calc R 1 1
C C31 0.47739(16) 0.91880(19) 0.07820(17) 0.0341(7) Uani d . 1 1
H H31 0.4516 0.9778 0.0665 0.041 Uiso calc R 1 1
C C32 0.50645(14) 0.89852(18) 0.14926(16) 0.0286(6) Uani d . 1 1
H H32 0.5003 0.9432 0.1856 0.034 Uiso calc R 1 1
C C33 0.54468(13) 0.81189(17) 0.16622(13) 0.0197(5) Uani d . 1 1
O O34 0.57591(10) 0.78517(12) 0.23351(9) 0.0225(4) Uani d . 1 1
C C35 0.58146(14) 0.85641(18) 0.28819(14) 0.0245(5) Uani d . 1 1
H H35A 0.5302 0.8747 0.2971 0.029 Uiso calc R 1 1
H H35B 0.6069 0.9146 0.2736 0.029 Uiso calc R 1 1
C C36 0.62663(15) 0.81447(19) 0.35413(14) 0.0268(6) Uani d . 1 1
H H36A 0.6216 0.8554 0.3956 0.032 Uiso calc R 1 1
H H36B 0.6072 0.7496 0.3628 0.032 Uiso calc R 1 1
O O37 0.70496(10) 0.80853(13) 0.34550(9) 0.0231(4) Uani d . 1 1
C C38 0.74684(16) 0.73886(19) 0.39038(13) 0.0272(6) Uani d . 1 1
H H38A 0.7145 0.6822 0.3953 0.033 Uiso calc R 1 1
H H38B 0.7636 0.7664 0.4382 0.033 Uiso calc R 1 1
C C39 0.81451(15) 0.70940(18) 0.35800(13) 0.0256(5) Uani d . 1 1
H H39A 0.8420 0.7668 0.3449 0.031 Uiso calc R 1 1
H H39B 0.8497 0.6705 0.3922 0.031 Uiso calc R 1 1
O O40 0.78678(10) 0.65387(12) 0.29591(9) 0.0222(4) Uani d . 1 1
C C41 0.83531(13) 0.63239(16) 0.24964(13) 0.0188(5) Uani d . 1 1
C C42 0.91393(14) 0.64661(18) 0.26350(15) 0.0267(6) Uani d . 1 1
H H42 0.9373 0.6719 0.3080 0.032 Uiso calc R 1 1
C C43 0.95744(14) 0.62359(19) 0.21210(17) 0.0301(6) Uani d . 1 1
H H43 1.0107 0.6344 0.2215 0.036 Uiso calc R 1 1
C C44 0.92544(14) 0.58514(18) 0.14725(15) 0.0259(6) Uani d . 1 1
H H44 0.9562 0.5701 0.1124 0.031 Uiso calc R 1 1
C C45 0.84693(13) 0.56877(16) 0.13378(13) 0.0191(5) Uani d . 1 1
H H45 0.8244 0.5412 0.0898 0.023 Uiso calc R 1 1
C C46 0.80152(12) 0.59253(16) 0.18437(12) 0.0151(4) Uani d . 1 1
C C47 0.71614(12) 0.58252(15) 0.17053(11) 0.0125(4) Uani d . 1 1
H H47 0.6992 0.5673 0.2168 0.015 Uiso calc R 1 1
N N48 0.69185(10) 0.50260(13) 0.12106(10) 0.0137(4) Uani d . 1 1
H H48N 0.7213 0.4497 0.1260 0.016 Uiso d R 1 1
C C49 0.62317(12) 0.50040(15) 0.07968(11) 0.0119(4) Uani d . 1 1
N N50 0.57641(10) 0.57561(13) 0.08247(10) 0.0134(4) Uani d . 1 1
H H50N 0.5309 0.5738 0.0542 0.016 Uiso d R 1 1
N N51 0.67883(10) 0.67119(13) 0.14366(9) 0.0120(3) Uani d . 1 1
C C52 0.70353(12) 0.70762(16) 0.07863(11) 0.0153(4) Uani d . 1 1
H H52A 0.7585 0.7190 0.0877 0.023 Uiso calc R 1 1
H H52B 0.6771 0.7680 0.0644 0.023 Uiso calc R 1 1
H H52C 0.6915 0.6602 0.0405 0.023 Uiso calc R 1 1
Cl Cl1 0.27961(4) 0.53821(5) 0.38281(5) 0.0428(2) Uani d . 1 1
Cl Cl2 0.14136(4) 0.64065(5) 0.40015(4) 0.03496(17) Uani d . 1 1
Cl Cl3 0.16124(4) 0.56818(5) 0.26278(4) 0.03620(17) Uani d . 1 1
C C53 0.20805(15) 0.61681(19) 0.34302(14) 0.0251(5) Uani d . 1 1
H H53 0.2322 0.6788 0.3324 0.030 Uiso calc R 1 1
Cl Cl4 0.88331(5) 0.85664(6) 0.13270(5) 0.0476(2) Uani d . 1 1
Cl Cl5 0.75321(6) 0.96817(6) 0.06923(4) 0.0536(2) Uani d . 1 1
Cl Cl6 0.75812(5) 0.88555(5) 0.21014(4) 0.03796(18) Uani d . 1 1
C C54 0.8111(2) 0.9377(2) 0.14904(15) 0.0376(7) Uani d . 1 1
H H54 0.8358 0.9976 0.1707 0.045 Uiso calc R 1 1

loop_
_atom_site_aniso_label
_atom_site_aniso_U_11
_atom_site_aniso_U_22
_atom_site_aniso_U_33
_atom_site_aniso_U_12
_atom_site_aniso_U_13
_atom_site_aniso_U_23
S1 0.0143(2) 0.0117(2) 0.0157(3) -0.00020(19) -0.00189(19) -0.00450(19)
C1 0.0114(9) 0.0128(10) 0.0124(10) -0.0010(8) 0.0013(8) -0.0047(8)
C2 0.0109(9) 0.0134(10) 0.0175(10) -0.0011(8) 0.0017(8) -0.0029(8)
C3 0.0160(10) 0.0150(10) 0.0186(11) -0.0028(8) 0.0002(8) -0.0024(8)
C4 0.0211(11) 0.0199(12) 0.0247(12) -0.0003(9) -0.0044(9) 0.0019(9)
C5 0.0211(12) 0.0141(11) 0.0361(14) 0.0041(9) 0.0021(10) 0.0009(10)
C6 0.0196(11) 0.0157(11) 0.0273(13) 0.0029(9) 0.0017(9) -0.0050(9)
C7 0.0129(10) 0.0152(10) 0.0201(11) -0.0004(8) 0.0022(8) -0.0031(8)
O8 0.0214(8) 0.0183(8) 0.0162(8) 0.0037(6) -0.0013(6) -0.0087(6)
C9 0.0180(11) 0.0196(11) 0.0184(11) -0.0006(9) 0.0045(9) -0.0096(9)
C10 0.0188(11) 0.0243(12) 0.0171(11) -0.0029(9) 0.0068(9) -0.0061(9)
O11 0.0164(8) 0.0196(8) 0.0182(8) -0.0022(6) 0.0041(6) -0.0017(6)
C12 0.0251(12) 0.0216(12) 0.0136(11) -0.0026(9) 0.0020(9) -0.0023(9)
C13 0.0187(11) 0.0212(11) 0.0149(11) -0.0016(9) -0.0047(9) -0.0059(9)
O14 0.0135(7) 0.0263(9) 0.0178(8) -0.0010(7) -0.0007(6) -0.0107(7)
C15 0.0140(10) 0.0141(10) 0.0190(11) 0.0003(8) 0.0012(8) -0.0024(8)
C16 0.0150(11) 0.0162(11) 0.0252(12) -0.0019(9) -0.0042(9) -0.0028(9)
C17 0.0121(10) 0.0179(11) 0.0333(13) -0.0013(9) 0.0019(9) 0.0008(10)
C18 0.0173(11) 0.0157(11) 0.0280(13) 0.0014(9) 0.0075(9) 0.0030(9)
C19 0.0175(11) 0.0134(10) 0.0180(11) 0.0012(8) 0.0044(8) 0.0007(8)
C20 0.0136(10) 0.0116(10) 0.0160(10) 0.0004(8) 0.0007(8) -0.0002(8)
C21 0.0123(10) 0.0123(10) 0.0113(9) -0.0005(8) 0.0010(7) -0.0033(8)
N22 0.0119(8) 0.0113(8) 0.0161(9) 0.0010(7) -0.0013(7) -0.0026(7)
C23 0.0146(10) 0.0122(10) 0.0102(9) -0.0008(8) 0.0028(8) -0.0009(7)
N24 0.0104(8) 0.0116(8) 0.0171(9) -0.0004(7) -0.0009(7) -0.0046(7)
N25 0.0097(8) 0.0131(8) 0.0128(8) -0.0015(7) 0.0032(7) -0.0021(7)
C26 0.0154(10) 0.0164(10) 0.0148(10) -0.0012(8) 0.0043(8) 0.0010(8)
S2 0.0152(2) 0.0117(2) 0.0135(2) 0.00074(19) -0.00027(19) -0.00370(19)
C27 0.0112(9) 0.0130(10) 0.0130(10) -0.0016(8) 0.0023(8) -0.0030(8)
C28 0.0099(9) 0.0111(10) 0.0260(12) -0.0013(8) 0.0024(8) -0.0041(8)
C29 0.0177(11) 0.0147(11) 0.0282(13) -0.0010(9) -0.0051(9) -0.0033(9)
C30 0.0281(13) 0.0183(12) 0.0397(16) 0.0009(10) -0.0117(12) -0.0004(11)
C31 0.0262(14) 0.0180(13) 0.0537(19) 0.0066(10) -0.0072(13) -0.0032(12)
C32 0.0216(12) 0.0161(12) 0.0479(17) 0.0024(10) 0.0053(11) -0.0126(11)
C33 0.0147(10) 0.0152(11) 0.0291(13) -0.0023(9) 0.0031(9) -0.0058(9)
O34 0.0267(9) 0.0186(8) 0.0231(9) -0.0029(7) 0.0072(7) -0.0111(7)
C35 0.0234(12) 0.0234(12) 0.0296(13) -0.0075(10) 0.0131(10) -0.0164(10)
C36 0.0314(14) 0.0287(13) 0.0246(13) -0.0110(11) 0.0172(11) -0.0119(10)
O37 0.0280(9) 0.0235(9) 0.0193(9) -0.0071(7) 0.0083(7) -0.0028(7)
C38 0.0424(15) 0.0241(13) 0.0146(11) -0.0111(11) 0.0027(10) -0.0033(9)
C39 0.0319(14) 0.0224(12) 0.0187(12) -0.0057(10) -0.0080(10) -0.0051(9)
O40 0.0229(8) 0.0233(9) 0.0179(8) -0.0044(7) -0.0041(7) -0.0079(7)
C41 0.0169(11) 0.0122(10) 0.0251(12) -0.0002(8) -0.0028(9) 0.0022(9)
C42 0.0178(12) 0.0196(12) 0.0376(15) -0.0043(9) -0.0107(10) 0.0001(10)
C43 0.0131(11) 0.0193(12) 0.0562(18) -0.0022(9) -0.0001(11) 0.0079(12)
C44 0.0172(11) 0.0195(12) 0.0425(16) 0.0035(9) 0.0091(11) 0.0100(11)
C45 0.0182(11) 0.0143(10) 0.0254(12) 0.0029(9) 0.0052(9) 0.0045(9)
C46 0.0123(10) 0.0133(10) 0.0187(11) -0.0007(8) -0.0008(8) 0.0026(8)
C47 0.0131(10) 0.0128(10) 0.0112(9) -0.0015(8) 0.0010(8) -0.0008(7)
N48 0.0125(8) 0.0113(8) 0.0161(9) 0.0017(7) -0.0013(7) -0.0030(7)
C49 0.0138(10) 0.0115(10) 0.0109(9) -0.0008(8) 0.0036(8) 0.0003(7)
N50 0.0111(8) 0.0113(8) 0.0170(9) -0.0005(7) -0.0003(7) -0.0036(7)
N51 0.0107(8) 0.0123(8) 0.0132(8) -0.0002(7) 0.0022(7) -0.0010(7)
C52 0.0157(10) 0.0165(10) 0.0145(10) -0.0031(8) 0.0052(8) 0.0011(8)
Cl1 0.0397(4) 0.0301(4) 0.0545(5) 0.0058(3) -0.0050(3) -0.0007(3)
Cl2 0.0377(4) 0.0322(4) 0.0395(4) -0.0119(3) 0.0199(3) -0.0109(3)
Cl3 0.0401(4) 0.0346(4) 0.0326(4) 0.0027(3) 0.0016(3) -0.0125(3)
C53 0.0251(12) 0.0216(12) 0.0295(13) -0.0012(10) 0.0066(10) -0.0038(10)
Cl4 0.0415(4) 0.0501(5) 0.0533(5) -0.0164(4) 0.0138(4) 0.0021(4)
Cl5 0.0888(7) 0.0322(4) 0.0354(4) -0.0030(4) -0.0036(4) 0.0029(3)
Cl6 0.0564(5) 0.0309(4) 0.0299(4) -0.0131(3) 0.0171(3) -0.0072(3)
C54 0.061(2) 0.0286(14) 0.0242(14) -0.0185(14) 0.0108(13) -0.0036(11)

loop_
_atom_type_symbol
_atom_type_description
_atom_type_scat_dispersion_real
_atom_type_scat_dispersion_imag
_atom_type_scat_source
C C 0.0033 0.0016 'International Tables Vol C Tables 4.2.6.8 and 6.1.1.4'
H H 0.0000 0.0000 'International Tables Vol C Tables 4.2.6.8 and 6.1.1.4'
N N 0.0061 0.0033 'International Tables Vol C Tables 4.2.6.8 and 6.1.1.4'
O O 0.0106 0.0060 'International Tables Vol C Tables 4.2.6.8 and 6.1.1.4'
S S 0.1246 0.1234 'International Tables Vol C Tables 4.2.6.8 and 6.1.1.4'
Cl Cl 0.1484 0.1585 'International Tables Vol C Tables 4.2.6.8 and 6.1.1.4'

loop_
_geom_angle_atom_site_label_1
_geom_angle_atom_site_label_2
_geom_angle_atom_site_label_3
_geom_angle
N25 C1 N24 109.05(16)
N25 C1 C2 112.06(17)
N24 C1 C2 113.05(17)
N25 C1 H1 107.5
N24 C1 H1 107.5
C2 C1 H1 107.5
C3 C2 C7 119.0(2)
C3 C2 C1 124.00(19)
C7 C2 C1 116.96(19)
C2 C3 C4 120.9(2)
C2 C3 H3 119.5
C4 C3 H3 119.5
C5 C4 C3 119.5(2)
C5 C4 H4 120.2
C3 C4 H4 120.2
C4 C5 C6 120.9(2)
C4 C5 H5 119.6
C6 C5 H5 119.6
C5 C6 C7 119.4(2)
C5 C6 H6 120.3
C7 C6 H6 120.3
O8 C7 C6 124.6(2)
O8 C7 C2 115.06(19)
C6 C7 C2 120.3(2)
C7 O8 C9 118.62(18)
O8 C9 C10 107.44(19)
O8 C9 H9A 110.2
C10 C9 H9A 110.2
O8 C9 H9B 110.2
C10 C9 H9B 110.2
H9A C9 H9B 108.5
O11 C10 C9 109.46(18)
O11 C10 H10A 109.8
C9 C10 H10A 109.8
O11 C10 H10B 109.8
C9 C10 H10B 109.8
H10A C10 H10B 108.2
C12 O11 C10 114.08(18)
O11 C12 C13 108.74(19)
O11 C12 H12A 109.9
C13 C12 H12A 109.9
O11 C12 H12B 109.9
C13 C12 H12B 109.9
H12A C12 H12B 108.3
O14 C13 C12 106.28(18)
O14 C13 H13A 110.5
C12 C13 H13A 110.5
O14 C13 H13B 110.5
C12 C13 H13B 110.5
H13A C13 H13B 108.7
C15 O14 C13 119.62(17)
O14 C15 C16 124.8(2)
O14 C15 C20 114.71(19)
C16 C15 C20 120.4(2)
C17 C16 C15 119.3(2)
C17 C16 H16 120.3
C15 C16 H16 120.3
C18 C17 C16 121.1(2)
C18 C17 H17 119.5
C16 C17 H17 119.5
C17 C18 C19 119.3(2)
C17 C18 H18 120.3
C19 C18 H18 120.3
C20 C19 C18 120.8(2)
C20 C19 H19 119.6
C18 C19 H19 119.6
C19 C20 C15 118.9(2)
C19 C20 C21 123.9(2)
C15 C20 C21 117.19(19)
N25 C21 N22 109.38(16)
N25 C21 C20 113.35(17)
N22 C21 C20 112.20(17)
N25 C21 H21 107.2
N22 C21 H21 107.2
C20 C21 H21 107.2
C23 N22 C21 121.79(18)
C23 N22 H22N 115.8
C21 N22 H22N 121.2
N24 C23 N22 118.18(19)
N24 C23 S1 121.67(16)
N22 C23 S1 120.15(16)
C23 N24 C1 120.96(17)
C23 N24 H24N 118.7
C1 N24 H24N 120.4
C21 N25 C1 105.98(16)
C21 N25 C26 113.91(16)
C1 N25 C26 112.00(17)
N25 C26 H26A 109.5
N25 C26 H26B 109.5
H26A C26 H26B 109.5
N25 C26 H26C 109.5
H26A C26 H26C 109.5
H26B C26 H26C 109.5
N51 C27 N50 109.73(16)
N51 C27 C28 111.81(17)
N50 C27 C28 111.95(17)
N51 C27 H27 107.7
N50 C27 H27 107.7
C28 C27 H27 107.7
C29 C28 C33 118.7(2)
C29 C28 C27 123.6(2)
C33 C28 C27 117.6(2)
C28 C29 C30 121.2(2)
C28 C29 H29 119.4
C30 C29 H29 119.4
C31 C30 C29 119.4(3)
C31 C30 H30 120.3
C29 C30 H30 120.3
C30 C31 C32 121.0(2)
C30 C31 H31 119.5
C32 C31 H31 119.5
C33 C32 C31 119.3(2)
C33 C32 H32 120.4
C31 C32 H32 120.4
O34 C33 C32 124.2(2)
O34 C33 C28 115.4(2)
C32 C33 C28 120.4(2)
C33 O34 C35 117.75(19)
O34 C35 C36 107.8(2)
O34 C35 H35A 110.1
C36 C35 H35A 110.1
O34 C35 H35B 110.1
C36 C35 H35B 110.1
H35A C35 H35B 108.5
O37 C36 C35 109.2(2)
O37 C36 H36A 109.8
C35 C36 H36A 109.8
O37 C36 H36B 109.8
C35 C36 H36B 109.8
H36A C36 H36B 108.3
C38 O37 C36 113.41(19)
O37 C38 C39 108.6(2)
O37 C38 H38A 110.0
C39 C38 H38A 110.0
O37 C38 H38B 110.0
C39 C38 H38B 110.0
H38A C38 H38B 108.4
O40 C39 C38 107.1(2)
O40 C39 H39A 110.3
C38 C39 H39A 110.3
O40 C39 H39B 110.3
C38 C39 H39B 110.3
H39A C39 H39B 108.6
C41 O40 C39 118.75(19)
O40 C41 C42 124.6(2)
O40 C41 C46 115.6(2)
C42 C41 C46 119.8(2)
C43 C42 C41 119.6(2)
C43 C42 H42 120.2
C41 C42 H42 120.2
C42 C43 C44 121.7(2)
C42 C43 H43 119.2
C44 C43 H43 119.2
C43 C44 C45 118.9(2)
C43 C44 H44 120.5
C45 C44 H44 120.5
C46 C45 C44 120.6(2)
C46 C45 H45 119.7
C44 C45 H45 119.7
C45 C46 C41 119.4(2)
C45 C46 C47 122.6(2)
C41 C46 C47 117.9(2)
N51 C47 N48 110.06(16)
N51 C47 C46 112.00(17)
N48 C47 C46 111.42(17)
N51 C47 H47 107.7
N48 C47 H47 107.7
C46 C47 H47 107.7
C49 N48 C47 122.48(18)
C49 N48 H48N 120.2
C47 N48 H48N 116.3
N50 C49 N48 118.09(19)
N50 C49 S2 121.49(16)
N48 C49 S2 120.42(16)
C49 N50 C27 120.93(17)
C49 N50 H50N 117.5
C27 N50 H50N 121.5
C47 N51 C27 107.53(16)
C47 N51 C52 114.02(17)
C27 N51 C52 112.19(17)
N51 C52 H52A 109.5
N51 C52 H52B 109.5
H52A C52 H52B 109.5
N51 C52 H52C 109.5
H52A C52 H52C 109.5
H52B C52 H52C 109.5
Cl3 C53 Cl1 110.29(14)
Cl3 C53 Cl2 109.61(14)
Cl1 C53 Cl2 111.40(15)
Cl3 C53 H53 108.5
Cl1 C53 H53 108.5
Cl2 C53 H53 108.5
Cl5 C54 Cl6 111.66(19)
Cl5 C54 Cl4 110.18(16)
Cl6 C54 Cl4 109.46(17)
Cl5 C54 H54 108.5
Cl6 C54 H54 108.5
Cl4 C54 H54 108.5

loop_
_geom_bond_atom_site_label_1
_geom_bond_atom_site_label_2
_geom_bond_distance
S1 C23 1.700(2)
C1 N25 1.467(3)
C1 N24 1.482(3)
C1 C2 1.503(3)
C1 H1 1.0000
C2 C3 1.391(3)
C2 C7 1.409(3)
C3 C4 1.395(3)
C3 H3 0.9500
C4 C5 1.387(4)
C4 H4 0.9500
C5 C6 1.392(4)
C5 H5 0.9500
C6 C7 1.398(3)
C6 H6 0.9500
C7 O8 1.363(3)
O8 C9 1.434(3)
C9 C10 1.498(3)
C9 H9A 0.9900
C9 H9B 0.9900
C10 O11 1.433(3)
C10 H10A 0.9900
C10 H10B 0.9900
O11 C12 1.427(3)
C12 C13 1.503(3)
C12 H12A 0.9900
C12 H12B 0.9900
C13 O14 1.432(3)
C13 H13A 0.9900
C13 H13B 0.9900
O14 C15 1.367(3)
C15 C16 1.393(3)
C15 C20 1.407(3)
C16 C17 1.390(3)
C16 H16 0.9500
C17 C18 1.385(4)
C17 H17 0.9500
C18 C19 1.396(3)
C18 H18 0.9500
C19 C20 1.392(3)
C19 H19 0.9500
C20 C21 1.508(3)
C21 N25 1.461(3)
C21 N22 1.477(3)
C21 H21 1.0000
N22 C23 1.349(3)
N22 H22N 0.9000
C23 N24 1.343(3)
N24 H24N 0.9000
N25 C26 1.472(3)
C26 H26A 0.9800
C26 H26B 0.9800
C26 H26C 0.9800
S2 C49 1.697(2)
C27 N51 1.459(3)
C27 N50 1.482(3)
C27 C28 1.506(3)
C27 H27 1.0000
C28 C29 1.389(3)
C28 C33 1.410(3)
C29 C30 1.398(3)
C29 H29 0.9500
C30 C31 1.377(4)
C30 H30 0.9500
C31 C32 1.399(4)
C31 H31 0.9500
C32 C33 1.397(3)
C32 H32 0.9500
C33 O34 1.365(3)
O34 C35 1.430(3)
C35 C36 1.498(4)
C35 H35A 0.9900
C35 H35B 0.9900
C36 O37 1.435(3)
C36 H36A 0.9900
C36 H36B 0.9900
O37 C38 1.423(3)
C38 C39 1.498(4)
C38 H38A 0.9900
C38 H38B 0.9900
C39 O40 1.433(3)
C39 H39A 0.9900
C39 H39B 0.9900
O40 C41 1.364(3)
C41 C42 1.399(3)
C41 C46 1.406(3)
C42 C43 1.381(4)
C42 H42 0.9500
C43 C44 1.383(4)
C43 H43 0.9500
C44 C45 1.401(3)
C44 H44 0.9500
C45 C46 1.395(3)
C45 H45 0.9500
C46 C47 1.510(3)
C47 N51 1.456(3)
C47 N48 1.477(3)
C47 H47 1.0000
N48 C49 1.347(3)
N48 H48N 0.9000
C49 N50 1.345(3)
N50 H50N 0.9000
N51 C52 1.470(3)
C52 H52A 0.9800
C52 H52B 0.9800
C52 H52C 0.9800
Cl1 C53 1.758(3)
Cl2 C53 1.768(3)
Cl3 C53 1.756(3)
C53 H53 1.0000
Cl4 C54 1.777(4)
Cl5 C54 1.748(3)
Cl6 C54 1.769(3)
C54 H54 1.0000

loop_
_geom_hbond_atom_site_label_D
_geom_hbond_atom_site_label_H
_geom_hbond_atom_site_label_A
_geom_hbond_site_symmetry_A
_geom_hbond_distance_DH
_geom_hbond_distance_HA
_geom_hbond_distance_DA
_geom_hbond_angle_DHA
_geom_hbond_publ_flag
N22 H22N O11 2_555 0.90 2.32 3.183(2) 161 yes
N24 H24N S1 3_676 0.90 2.55 3.445(2) 173 yes
N48 H48N O37 2_645 0.90 2.38 3.273(3) 172 yes
N50 H50N S2 3_665 0.90 2.55 3.445(2) 172 yes
C10 H10B S2 3_665 0.99 2.80 3.747(2) 160 yes
C21 H21 Cl3 2_555 1.00 2.66 3.395(2) 130 yes
C26 H26A Cl2 . 0.98 2.78 3.514(2) 133 yes
C36 H36A S1 3_676 0.99 2.78 3.729(3) 160 yes
C43 H43 Cl3 1_655 0.95 2.83 3.690(3) 151 yes
C53 H53 N25 . 1.00 2.46 3.353(3) 149 yes

loop_
_geom_torsion_atom_site_label_1
_geom_torsion_atom_site_label_2
_geom_torsion_atom_site_label_3
_geom_torsion_atom_site_label_4
_geom_torsion
N25 C1 C2 C3 -96.0(2)
N24 C1 C2 C3 27.8(3)
N25 C1 C2 C7 81.0(2)
N24 C1 C2 C7 -155.28(19)
C7 C2 C3 C4 1.6(3)
C1 C2 C3 C4 178.5(2)
C2 C3 C4 C5 -1.1(4)
C3 C4 C5 C6 0.3(4)
C4 C5 C6 C7 -0.1(4)
C5 C6 C7 O8 -179.8(2)
C5 C6 C7 C2 0.6(4)
C3 C2 C7 O8 178.99(19)
C1 C2 C7 O8 1.9(3)
C3 C2 C7 C6 -1.4(3)
C1 C2 C7 C6 -178.5(2)
C6 C7 O8 C9 1.3(3)
C2 C7 O8 C9 -179.07(19)
C7 O8 C9 C10 -176.94(19)
O8 C9 C10 O11 -71.7(2)
C9 C10 O11 C12 150.54(19)
C10 O11 C12 C13 -154.40(18)
O11 C12 C13 O14 67.2(2)
C12 C13 O14 C15 177.99(19)
C13 O14 C15 C16 5.8(3)
C13 O14 C15 C20 -174.6(2)
O14 C15 C16 C17 177.3(2)
C20 C15 C16 C17 -2.3(3)
C15 C16 C17 C18 0.9(4)
C16 C17 C18 C19 1.1(4)
C17 C18 C19 C20 -1.6(3)
C18 C19 C20 C15 0.1(3)
C18 C19 C20 C21 -179.6(2)
O14 C15 C20 C19 -177.8(2)
C16 C15 C20 C19 1.9(3)
O14 C15 C20 C21 1.9(3)
C16 C15 C20 C21 -178.4(2)
C19 C20 C21 N25 94.1(2)
C15 C20 C21 N25 -85.6(2)
C19 C20 C21 N22 -30.4(3)
C15 C20 C21 N22 149.90(19)
N25 C21 N22 C23 32.5(3)
C20 C21 N22 C23 159.19(19)
C21 N22 C23 N24 -3.5(3)
C21 N22 C23 S1 177.20(15)
N22 C23 N24 C1 5.2(3)
S1 C23 N24 C1 -175.49(15)
N25 C1 N24 C23 -35.7(3)
C2 C1 N24 C23 -161.11(19)
N22 C21 N25 C1 -60.5(2)
C20 C21 N25 C1 173.45(17)
N22 C21 N25 C26 63.1(2)
C20 C21 N25 C26 -63.0(2)
N24 C1 N25 C21 62.2(2)
C2 C1 N25 C21 -171.87(17)
N24 C1 N25 C26 -62.6(2)
C2 C1 N25 C26 63.3(2)
N51 C27 C28 C29 97.1(2)
N50 C27 C28 C29 -26.5(3)
N51 C27 C28 C33 -79.5(2)
N50 C27 C28 C33 156.93(19)
C33 C28 C29 C30 -0.5(3)
C27 C28 C29 C30 -177.0(2)
C28 C29 C30 C31 -0.3(4)
C29 C30 C31 C32 0.4(4)
C30 C31 C32 C33 0.3(4)
C31 C32 C33 O34 179.3(2)
C31 C32 C33 C28 -1.0(4)
C29 C28 C33 O34 -179.2(2)
C27 C28 C33 O34 -2.4(3)
C29 C28 C33 C32 1.1(3)
C27 C28 C33 C32 177.9(2)
C32 C33 O34 C35 -11.2(3)
C28 C33 O34 C35 169.1(2)
C33 O34 C35 C36 -172.36(19)
O34 C35 C36 O37 72.6(2)
C35 C36 O37 C38 -157.19(19)
C36 O37 C38 C39 156.84(19)
O37 C38 C39 O40 -70.6(2)
C38 C39 O40 C41 168.6(2)
C39 O40 C41 C42 11.1(3)
C39 O40 C41 C46 -169.4(2)
O40 C41 C42 C43 -179.0(2)
C46 C41 C42 C43 1.7(4)
C41 C42 C43 C44 -1.1(4)
C42 C43 C44 C45 -0.4(4)
C43 C44 C45 C46 1.2(4)
C44 C45 C46 C41 -0.6(3)
C44 C45 C46 C47 175.8(2)
O40 C41 C46 C45 179.7(2)
C42 C41 C46 C45 -0.8(3)
O40 C41 C46 C47 3.2(3)
C42 C41 C46 C47 -177.4(2)
C45 C46 C47 N51 -92.9(2)
C41 C46 C47 N51 83.6(2)
C45 C46 C47 N48 30.9(3)
C41 C46 C47 N48 -152.65(19)
N51 C47 N48 C49 -29.1(3)
C46 C47 N48 C49 -153.96(19)
C47 N48 C49 N50 2.0(3)
C47 N48 C49 S2 -178.82(15)
N48 C49 N50 C27 -5.3(3)
S2 C49 N50 C27 175.63(15)
N51 C27 N50 C49 35.3(3)
C28 C27 N50 C49 160.02(19)
N48 C47 N51 C27 57.0(2)
C46 C47 N51 C27 -178.42(17)
N48 C47 N51 C52 -68.0(2)
C46 C47 N51 C52 56.5(2)
N50 C27 N51 C47 -60.2(2)
C28 C27 N51 C47 174.96(17)
N50 C27 N51 C52 66.0(2)
C28 C27 N51 C52 -58.9(2)
